data_4313971
loop_
_publ_author_name
'Marcus Schiefer'
'N. Dastagiri Reddy'
'Hans-J\"urgen Ahn'
'Andreas Stasch'
'Herbert W. Roesky'
'A. Christine Schlicker'
'Hans-Georg Schmidt'
'Mathias Noltemeyer'
'Denis Vidovic'

_publ_section_title
;
 Neutral and Ionic Aluminum, Gallium, and Indium Compounds Carrying Two or
 Three Terminal Ethynyl Groups
;
_journal_name_full 'Inorganic Chemistry'
_journal_page_first 4970
_journal_page_last 4976
_journal_paper_doi 10.1021/ic0342806
_journal_volume 42
_journal_year 2003
_chemical_formula_sum 'C16 H26 Cl Ga O'
_chemical_formula_weight 339.54
_chemical_name_systematic
;
compound 5
;
_space_group_IT_number 14
_symmetry_cell_setting monoclinic
_symmetry_space_group_name_Hall '-P 2ybc'
_symmetry_space_group_name_H-M 'P 1 21/c 1'
_atom_sites_solution_hydrogens geom
_atom_sites_solution_primary direct
_atom_sites_solution_secondary difmap
_audit_creation_method SHELXL-97
_cell_angle_alpha 90.00
_cell_angle_beta 111.02(3)
_cell_angle_gamma 90.00
_cell_formula_units_Z 4
_cell_length_a 15.162(3)
_cell_length_b 11.267(2)
_cell_length_c 11.592(2)
_cell_measurement_reflns_used 9724
_cell_measurement_temperature 133(2)
_cell_measurement_theta_max 24.2
_cell_measurement_theta_min 2.31
_cell_volume 1848.5(7)
_computing_molecular_graphics 'Bruker AXS SHELXTL (V. 5.10)'
_computing_publication_material 'SHELXL-97 (Sheldrick, 1997)'
_computing_structure_refinement 'SHELXL-97 (Sheldrick, 1997)'
_computing_structure_solution 'SHELXS-97 (Sheldrick, 1990)'
_diffrn_ambient_temperature 133(2)
_diffrn_measured_fraction_theta_full 0.996
_diffrn_measured_fraction_theta_max 0.996
_diffrn_measurement_device_type Stoe-IPDS
_diffrn_radiation_monochromator graphite
_diffrn_radiation_source 'fine-focus sealed tube'
_diffrn_radiation_type MoK\a
_diffrn_radiation_wavelength 0.71073
_diffrn_reflns_av_R_equivalents 0.0735
_diffrn_reflns_av_sigmaI/netI 0.0192
_diffrn_reflns_limit_h_max 16
_diffrn_reflns_limit_h_min -17
_diffrn_reflns_limit_k_max 13
_diffrn_reflns_limit_k_min 0
_diffrn_reflns_limit_l_max 13
_diffrn_reflns_limit_l_min 0
_diffrn_reflns_number 9435
_diffrn_reflns_theta_full 24.40
_diffrn_reflns_theta_max 24.40
_diffrn_reflns_theta_min 2.31
_diffrn_standards_decay_% 0
_diffrn_standards_interval_count 0
_diffrn_standards_interval_time 0
_diffrn_standards_number 0
_exptl_absorpt_coefficient_mu 1.625
_exptl_absorpt_correction_T_max 0.6413
_exptl_absorpt_correction_T_min 0.5625
_exptl_absorpt_correction_type multi-scan
_exptl_crystal_colour colourless
_exptl_crystal_density_diffrn 1.220
_exptl_crystal_density_method 'not measured'
_exptl_crystal_description blocks
_exptl_crystal_F_000 712
_exptl_crystal_size_max 0.40
_exptl_crystal_size_mid 0.40
_exptl_crystal_size_min 0.30
_refine_diff_density_max 0.602
_refine_diff_density_min -0.796
_refine_diff_density_rms 0.078
_refine_ls_extinction_method none
_refine_ls_goodness_of_fit_ref 1.009
_refine_ls_hydrogen_treatment mixed
_refine_ls_matrix_type full
_refine_ls_number_parameters 224
_refine_ls_number_reflns 3029
_refine_ls_number_restraints 190
_refine_ls_restrained_S_all 0.982
_refine_ls_R_factor_all 0.0401
_refine_ls_R_factor_gt 0.0368
_refine_ls_shift/su_max 0.001
_refine_ls_shift/su_mean 0.000
_refine_ls_structure_factor_coef Fsqd
_refine_ls_weighting_details 'calc w=1/[\s^2^(Fo^2^)+(0.0787P)^2^+0.0000P] where P=(Fo^2^+2Fc^2^)/3'
_refine_ls_weighting_scheme calc
_refine_ls_wR_factor_gt 0.0919
_refine_ls_wR_factor_ref 0.0936
_reflns_number_gt 2744
_reflns_number_total 3029
_reflns_threshold_expression 2sigma(I)
_cod_data_source_file ic0342806_05.cif
_cod_data_source_block schiefer5
_cod_original_cell_volume 1848.5(6)
_cod_database_code 4313971

loop_
_symmetry_equiv_pos_as_xyz
'x, y, z'
'-x, y+1/2, -z+1/2'
'-x, -y, -z'
'x, -y-1/2, z-1/2'

loop_
_atom_site_label
_atom_site_type_symbol
_atom_site_fract_x
_atom_site_fract_y
_atom_site_fract_z
_atom_site_U_iso_or_equiv
_atom_site_adp_type
_atom_site_occupancy
_atom_site_symmetry_multiplicity
_atom_site_calc_flag
_atom_site_refinement_flags
_atom_site_disorder_assembly
_atom_site_disorder_group
Ga1 Ga 0.310208(16) 0.45527(2) 0.56061(2) 0.02637(13) Uani 1 1 d . . .
Cl1 Cl 0.44067(4) 0.51748(6) 0.70450(6) 0.04402(18) Uani 1 1 d . A .
C1 C 0.27888(17) 0.54981(19) 0.4145(2) 0.0322(5) Uani 1 1 d . A .
C2 C 0.26230(16) 0.60334(19) 0.3199(2) 0.0306(5) Uani 1 1 d . . .
C21 C 0.24146(16) 0.6680(2) 0.2019(2) 0.0328(5) Uani 1 1 d . A .
C22 C 0.3311(2) 0.6720(3) 0.1696(3) 0.0495(7) Uani 1 1 d . . .
H22A H 0.3802 0.7171 0.2330 0.074 Uiso 1 1 calc R A .
H22B H 0.3169 0.7104 0.0891 0.074 Uiso 1 1 calc R . .
H22C H 0.3535 0.5909 0.1661 0.074 Uiso 1 1 calc R . .
C23 C 0.1633(2) 0.6025(3) 0.1001(2) 0.0517(7) Uani 1 1 d . . .
H23A H 0.1842 0.5215 0.0924 0.078 Uiso 1 1 calc R A .
H23B H 0.1494 0.6444 0.0214 0.078 Uiso 1 1 calc R . .
H23C H 0.1062 0.5995 0.1211 0.078 Uiso 1 1 calc R . .
C24 C 0.2095(2) 0.7941(2) 0.2156(3) 0.0487(7) Uani 1 1 d . . .
H24A H 0.1530 0.7909 0.2378 0.073 Uiso 1 1 calc R A .
H24B H 0.1948 0.8366 0.1372 0.073 Uiso 1 1 calc R . .
H24C H 0.2601 0.8356 0.2805 0.073 Uiso 1 1 calc R . .
C3 C 0.22049(16) 0.3935(2) 0.6257(2) 0.0309(5) Uani 1 1 d . A .
C4 C 0.15988(16) 0.3611(2) 0.6623(2) 0.0286(5) Uani 1 1 d . . .
C41 C 0.08325(16) 0.3238(2) 0.7058(2) 0.0330(5) Uani 1 1 d . A .
C42 C -0.00904(19) 0.3802(3) 0.6235(3) 0.0541(7) Uani 1 1 d . . .
H42A H -0.0034 0.4668 0.6297 0.081 Uiso 1 1 calc R A .
H42B H -0.0604 0.3542 0.6502 0.081 Uiso 1 1 calc R . .
H42C H -0.0228 0.3559 0.5376 0.081 Uiso 1 1 calc R . .
C43 C 0.0739(2) 0.1885(3) 0.6970(4) 0.0666(9) Uani 1 1 d . . .
H43A H 0.0605 0.1636 0.6114 0.100 Uiso 1 1 calc R A .
H43B H 0.0221 0.1633 0.7232 0.100 Uiso 1 1 calc R . .
H43C H 0.1330 0.1520 0.7507 0.100 Uiso 1 1 calc R . .
C44 C 0.1075(2) 0.3651(4) 0.8394(3) 0.0750(11) Uani 1 1 d . . .
H44A H 0.1669 0.3283 0.8919 0.112 Uiso 1 1 calc R A .
H44B H 0.0567 0.3419 0.8684 0.112 Uiso 1 1 calc R . .
H44C H 0.1144 0.4517 0.8434 0.112 Uiso 1 1 calc R . .
O1 O 0.3495(7) 0.3057(10) 0.4982(9) 0.0263(16) Uani 0.57(2) 1 d PDU A 1
C10 C 0.4042(10) 0.3138(7) 0.4158(11) 0.043(2) Uani 0.57(2) 1 d PDU A 1
H10A H 0.4420 0.3878 0.4320 0.051 Uiso 0.57(2) 1 calc PR A 1
H10B H 0.3615 0.3134 0.3281 0.051 Uiso 0.57(2) 1 calc PR A 1
C11 C 0.4675(10) 0.2074(12) 0.4437(14) 0.037(3) Uani 0.57(2) 1 d PDU A 1
H11A H 0.5303 0.2261 0.5062 0.044 Uiso 0.57(2) 1 calc PR A 1
H11B H 0.4759 0.1770 0.3681 0.044 Uiso 0.57(2) 1 calc PR A 1
C12 C 0.4143(13) 0.1179(11) 0.4941(19) 0.038(3) Uani 0.57(2) 1 d PDU A 1
H12A H 0.3623 0.0794 0.4265 0.045 Uiso 0.57(2) 1 calc PR A 1
H12B H 0.4572 0.0562 0.5450 0.045 Uiso 0.57(2) 1 calc PR A 1
C13 C 0.3768(15) 0.1965(14) 0.5713(18) 0.031(3) Uani 0.57(2) 1 d PDU A 1
H13A H 0.3217 0.1597 0.5839 0.037 Uiso 0.57(2) 1 calc PR A 1
H13B H 0.4262 0.2126 0.6529 0.037 Uiso 0.57(2) 1 calc PR A 1
O1' O 0.3710(12) 0.3166(14) 0.5231(17) 0.042(3) Uani 0.43(2) 1 d PDU A 2
C10' C 0.4415(11) 0.3207(9) 0.4618(15) 0.041(3) Uani 0.43(2) 1 d PDU A 2
H10C H 0.4930 0.3770 0.5043 0.049 Uiso 0.43(2) 1 calc PR A 2
H10D H 0.4116 0.3445 0.3741 0.049 Uiso 0.43(2) 1 calc PR A 2
C11' C 0.4781(12) 0.1954(13) 0.4726(18) 0.032(3) Uani 0.43(2) 1 d PDU A 2
H11C H 0.5361 0.1858 0.5467 0.038 Uiso 0.43(2) 1 calc PR A 2
H11D H 0.4918 0.1723 0.3984 0.038 Uiso 0.43(2) 1 calc PR A 2
C12' C 0.3960(17) 0.1215(13) 0.484(3) 0.034(3) Uani 0.43(2) 1 d PDU A 2
H12C H 0.3454 0.1100 0.4023 0.040 Uiso 0.43(2) 1 calc PR A 2
H12D H 0.4182 0.0431 0.5216 0.040 Uiso 0.43(2) 1 calc PR A 2
C13' C 0.3629(19) 0.1973(17) 0.567(2) 0.028(3) Uani 0.43(2) 1 d PDU A 2
H13C H 0.2967 0.1788 0.5571 0.033 Uiso 0.43(2) 1 calc PR A 2
H13D H 0.4037 0.1873 0.6547 0.033 Uiso 0.43(2) 1 calc PR A 2

loop_
_atom_site_aniso_label
_atom_site_aniso_U_11
_atom_site_aniso_U_22
_atom_site_aniso_U_33
_atom_site_aniso_U_23
_atom_site_aniso_U_13
_atom_site_aniso_U_12
Ga1 0.02976(18) 0.02785(18) 0.02704(18) 0.00294(8) 0.01690(12) 0.00215(8)
Cl1 0.0316(3) 0.0595(4) 0.0374(3) 0.0104(3) 0.0081(3) -0.0072(3)
C1 0.0360(13) 0.0337(12) 0.0297(12) 0.0034(9) 0.0150(10) 0.0014(9)
C2 0.0292(11) 0.0312(11) 0.0344(12) -0.0006(10) 0.0150(9) 0.0000(9)
C21 0.0335(12) 0.0359(12) 0.0315(12) 0.0086(9) 0.0147(10) 0.0023(9)
C22 0.0445(15) 0.0634(18) 0.0498(16) 0.0218(13) 0.0280(13) 0.0084(13)
C23 0.0558(17) 0.0588(17) 0.0338(14) 0.0070(12) 0.0079(13) -0.0058(14)
C24 0.0543(16) 0.0389(14) 0.0570(17) 0.0130(12) 0.0250(14) 0.0080(12)
C3 0.0338(12) 0.0327(11) 0.0313(11) -0.0008(9) 0.0178(10) 0.0003(9)
C4 0.0294(11) 0.0329(11) 0.0250(10) -0.0029(9) 0.0114(9) 0.0005(9)
C41 0.0292(12) 0.0456(13) 0.0293(12) 0.0030(10) 0.0167(10) -0.0023(10)
C42 0.0341(14) 0.072(2) 0.0599(18) 0.0136(15) 0.0217(13) 0.0053(13)
C43 0.062(2) 0.0508(17) 0.102(3) 0.0153(17) 0.048(2) -0.0049(15)
C44 0.0516(18) 0.146(4) 0.0376(15) -0.0138(19) 0.0280(14) -0.015(2)
O1 0.038(3) 0.025(3) 0.025(3) 0.002(2) 0.021(3) 0.003(2)
C10 0.060(6) 0.044(3) 0.044(4) 0.007(3) 0.043(4) 0.011(4)
C11 0.040(4) 0.055(5) 0.020(6) 0.000(3) 0.017(4) 0.010(3)
C12 0.041(7) 0.039(4) 0.036(5) -0.001(3) 0.018(5) 0.021(3)
C13 0.035(6) 0.032(4) 0.031(5) 0.011(3) 0.019(4) 0.010(3)
O1' 0.056(7) 0.032(3) 0.059(8) -0.005(4) 0.046(6) -0.006(4)
C10' 0.045(6) 0.049(4) 0.044(6) 0.003(4) 0.034(5) 0.004(4)
C11' 0.040(5) 0.042(4) 0.020(7) 0.003(4) 0.019(5) 0.012(3)
C12' 0.032(6) 0.033(5) 0.037(6) 0.000(4) 0.014(5) 0.005(4)
C13' 0.029(6) 0.029(5) 0.029(6) -0.001(4) 0.015(4) 0.004(4)

loop_
_atom_type_symbol
_atom_type_description
_atom_type_scat_dispersion_real
_atom_type_scat_dispersion_imag
_atom_type_scat_source
C C 0.0033 0.0016 'International Tables Vol C Tables 4.2.6.8 and 6.1.1.4'
H H 0.0000 0.0000 'International Tables Vol C Tables 4.2.6.8 and 6.1.1.4'
Ga Ga 0.2307 1.6083 'International Tables Vol C Tables 4.2.6.8 and 6.1.1.4'
O O 0.0106 0.0060 'International Tables Vol C Tables 4.2.6.8 and 6.1.1.4'
Cl Cl 0.1484 0.1585 'International Tables Vol C Tables 4.2.6.8 and 6.1.1.4'

loop_
_geom_angle_atom_site_label_1
_geom_angle_atom_site_label_2
_geom_angle_atom_site_label_3
_geom_angle
_geom_angle_site_symmetry_1
_geom_angle_site_symmetry_3
_geom_angle_publ_flag
C3 Ga1 C1 124.61(10) . . ?
C3 Ga1 O1' 105.0(4) . . ?
C1 Ga1 O1' 103.7(5) . . ?
C3 Ga1 O1 100.5(3) . . ?
C1 Ga1 O1 99.2(3) . . ?
O1' Ga1 O1 10.6(7) . . ?
C3 Ga1 Cl1 113.08(7) . . ?
C1 Ga1 Cl1 111.42(8) . . ?
O1' Ga1 Cl1 93.2(6) . . ?
O1 Ga1 Cl1 103.8(3) . . ?
C2 C1 Ga1 175.5(2) . . ?
C1 C2 C21 179.2(3) . . ?
C2 C21 C24 109.4(2) . . ?
C2 C21 C23 108.9(2) . . ?
C24 C21 C23 110.0(2) . . ?
C2 C21 C22 109.0(2) . . ?
C24 C21 C22 109.9(2) . . ?
C23 C21 C22 109.5(2) . . ?
C4 C3 Ga1 175.3(2) . . ?
C3 C4 C41 178.5(2) . . ?
C4 C41 C42 108.9(2) . . ?
C4 C41 C44 109.0(2) . . ?
C42 C41 C44 109.9(2) . . ?
C4 C41 C43 108.9(2) . . ?
C42 C41 C43 109.3(2) . . ?
C44 C41 C43 110.7(3) . . ?
C13 O1 C10 108.5(7) . . ?
C13 O1 Ga1 123.7(9) . . ?
C10 O1 Ga1 119.3(7) . . ?
O1 C10 C11 106.0(6) . . ?
C10 C11 C12 103.0(8) . . ?
C13 C12 C11 101.6(8) . . ?
O1 C13 C12 103.8(9) . . ?
C13' O1' C10' 111.2(10) . . ?
C13' O1' Ga1 123.9(10) . . ?
C10' O1' Ga1 124.4(10) . . ?
O1' C10' C11' 103.8(8) . . ?
C10' C11' C12' 103.2(9) . . ?
C13' C12' C11' 102.3(11) . . ?
O1' C13' C12' 102.2(10) . . ?

loop_
_geom_bond_atom_site_label_1
_geom_bond_atom_site_label_2
_geom_bond_distance
_geom_bond_site_symmetry_2
_geom_bond_publ_flag
Ga1 C3 1.908(2) . ?
Ga1 C1 1.911(2) . ?
Ga1 O1' 1.941(15) . ?
Ga1 O1 2.006(10) . ?
Ga1 Cl1 2.1953(10) . ?
C1 C2 1.196(3) . ?
C2 C21 1.481(3) . ?
C21 C24 1.527(3) . ?
C21 C23 1.529(4) . ?
C21 C22 1.535(3) . ?
C3 C4 1.198(3) . ?
C4 C41 1.484(3) . ?
C41 C42 1.521(4) . ?
C41 C44 1.530(4) . ?
C41 C43 1.531(4) . ?
O1 C13 1.467(10) . ?
O1 C10 1.476(8) . ?
C10 C11 1.497(9) . ?
C11 C12 1.532(10) . ?
C12 C13 1.508(9) . ?
O1' C13' 1.458(12) . ?
O1' C10' 1.481(11) . ?
C10' C11' 1.506(11) . ?
C11' C12' 1.541(13) . ?
C12' C13' 1.502(11) . ?
